data_7215058
loop_
_publ_author_name
'Wang, Guoming'
'Ding, Zhigao'
'Li, Jinhua'
'Lv, Xiang'
'Zhang, Xiao'
'Zhao, Xiaomeng'
'Wang, Zonghua'
'Wang, Yingxia'
'Lin, Jianhua'

_publ_section_title
;
 Series of crystalline beryllium phosphates including new templates
 generated by in situ N-methylation transformation
;
_journal_issue 16
_journal_name_full CrystEngComm
_journal_page_first 3296
_journal_paper_doi 10.1039/c3ce42487a
_journal_volume 16
_journal_year 2014
_chemical_formula_sum 'C8 H28 Be4 N2 O24 P6'
_chemical_formula_weight 758.18
_chemical_name_systematic
; 
 ? 
;
_space_group_IT_number 14
_symmetry_cell_setting monoclinic
_symmetry_space_group_name_Hall '-P 2yn'
_symmetry_space_group_name_H-M 'P 1 21/n 1'
_atom_sites_solution_hydrogens geom
_atom_sites_solution_primary direct
_atom_sites_solution_secondary difmap
_audit_creation_method SHELXL-97
_cell_angle_alpha 90.00
_cell_angle_beta 92.505(5)
_cell_angle_gamma 90.00
_cell_formula_units_Z 2
_cell_length_a 9.3591(6)
_cell_length_b 9.3128(5)
_cell_length_c 15.1655(3)
_cell_measurement_temperature 293(2)
_cell_volume 1320.55(11)
_computing_structure_refinement 'SHELXL-97 (Sheldrick, 1997)'
_computing_structure_solution 'SHELXS-97 (Sheldrick, 1990)'
_diffrn_ambient_temperature 293(2)
_diffrn_measured_fraction_theta_full 0.999
_diffrn_measured_fraction_theta_max 0.999
_diffrn_radiation_monochromator graphite
_diffrn_radiation_source 'fine-focus sealed tube'
_diffrn_radiation_type MoK\a
_diffrn_radiation_wavelength 0.71073
_diffrn_reflns_av_R_equivalents 0.0376
_diffrn_reflns_av_sigmaI/netI 0.0282
_diffrn_reflns_limit_h_max 11
_diffrn_reflns_limit_h_min -11
_diffrn_reflns_limit_k_max 11
_diffrn_reflns_limit_k_min -11
_diffrn_reflns_limit_l_max 19
_diffrn_reflns_limit_l_min -19
_diffrn_reflns_number 12711
_diffrn_reflns_theta_full 26.49
_diffrn_reflns_theta_max 26.49
_diffrn_reflns_theta_min 3.09
_exptl_absorpt_coefficient_mu 0.516
_exptl_absorpt_correction_T_max 0.9221
_exptl_absorpt_correction_T_min 0.8691
_exptl_absorpt_correction_type empirical
_exptl_absorpt_process_details '(SADABS; Sheldrick, G. M., 1996)'
_exptl_crystal_density_diffrn 1.907
_exptl_crystal_density_method 'not measured'
_exptl_crystal_F_000 776
_exptl_crystal_size_max 0.28
_exptl_crystal_size_mid 0.20
_exptl_crystal_size_min 0.16
_refine_diff_density_max 0.877
_refine_diff_density_min -0.471
_refine_diff_density_rms 0.085
_refine_ls_extinction_method none
_refine_ls_goodness_of_fit_ref 1.129
_refine_ls_hydrogen_treatment mixed
_refine_ls_matrix_type full
_refine_ls_number_parameters 199
_refine_ls_number_reflns 2729
_refine_ls_number_restraints 0
_refine_ls_restrained_S_all 1.129
_refine_ls_R_factor_all 0.0524
_refine_ls_R_factor_gt 0.0429
_refine_ls_shift/su_max 0.000
_refine_ls_shift/su_mean 0.000
_refine_ls_structure_factor_coef Fsqd
_refine_ls_weighting_details 'calc w=1/[\s^2^(Fo^2^)+(0.0495P)^2^+2.0948P] where P=(Fo^2^+2Fc^2^)/3'
_refine_ls_weighting_scheme calc
_refine_ls_wR_factor_gt 0.1077
_refine_ls_wR_factor_ref 0.1119
_reflns_number_gt 2379
_reflns_number_total 2729
_reflns_threshold_expression >2sigma(I)
_cod_data_source_file c3ce42487a.txt
_cod_data_source_block 1
_cod_depositor_comments
;
The following automatic conversions were performed:

'_symmetry_cell_setting' value 'Monoclinic' changed to 'monoclinic'
according to
/usr/data/users/saulius/crontab/automatic-downloads/current/RSC/lib/dictionaries/cif_core.dic
dictionary named 'cif_core.dic' version 2.4.2 from 2011-04-26.

Automatic conversion script
Id: cif_fix_values 2281 2013-09-26 08:29:07Z andrius 
;
_cod_original_sg_symbol_H-M P21/n
_cod_database_code 7215058

loop_
_symmetry_equiv_pos_as_xyz
'x, y, z'
'-x+1/2, y+1/2, -z+1/2'
'-x, -y, -z'
'x-1/2, -y-1/2, z-1/2'

loop_
_atom_site_label
_atom_site_type_symbol
_atom_site_fract_x
_atom_site_fract_y
_atom_site_fract_z
_atom_site_U_iso_or_equiv
_atom_site_adp_type
_atom_site_occupancy
_atom_site_symmetry_multiplicity
_atom_site_calc_flag
_atom_site_refinement_flags
Be1 Be 0.9164(4) -0.0944(4) 0.6170(2) 0.0166(7) Uani 1 1 d .
Be2 Be 0.3328(4) -0.0027(4) 0.6794(2) 0.0139(7) Uani 1 1 d .
P1 P 0.63697(7) 0.02548(8) 0.63834(5) 0.01658(19) Uani 1 1 d .
P2 P 0.10889(7) 0.13904(8) 0.57606(4) 0.01335(18) Uani 1 1 d .
P3 P 0.34847(7) 0.23926(7) 0.81425(4) 0.01244(18) Uani 1 1 d .
O1 O 0.7542(2) -0.0837(2) 0.64881(13) 0.0211(5) Uani 1 1 d .
O2 O 0.6376(3) 0.0951(2) 0.54475(14) 0.0304(5) Uani 1 1 d .
H2A H 0.6729 0.0389 0.5102 0.046 Uiso 1 1 calc R
O3 O 0.6696(2) 0.1571(3) 0.69931(15) 0.0328(6) Uani 1 1 d .
H3A H 0.5986 0.1764 0.7269 0.049 Uiso 1 1 calc R
O4 O 0.4950(2) -0.0389(2) 0.65536(15) 0.0247(5) Uani 1 1 d .
O5 O 0.2517(2) 0.0592(2) 0.58865(13) 0.0201(5) Uani 1 1 d .
O6 O 0.0755(2) 0.1698(2) 0.47894(13) 0.0227(5) Uani 1 1 d .
O7 O -0.0100(2) 0.0611(2) 0.61964(14) 0.0229(5) Uani 1 1 d .
O8 O 0.1245(2) 0.2934(2) 0.61699(14) 0.0264(5) Uani 1 1 d .
H8A H 0.1609 0.2876 0.6670 0.040 Uiso 1 1 calc R
O9 O 0.3275(2) 0.1079(2) 0.75895(15) 0.0262(5) Uani 1 1 d .
O10 O 0.2381(2) 0.3500(2) 0.78547(14) 0.0213(5) Uani 1 1 d .
O11 O 0.3210(2) 0.1976(3) 0.91281(14) 0.0305(5) Uani 1 1 d .
H11A H 0.3867 0.2280 0.9452 0.046 Uiso 1 1 calc R
O12 O 0.5016(2) 0.2945(2) 0.81194(13) 0.0199(4) Uani 1 1 d .
C1 C 1.0429(4) -0.0799(4) 0.9257(2) 0.0369(9) Uani 1 1 d .
H1A H 1.1365 -0.0405 0.9152 0.044 Uiso 1 1 calc R
H1B H 1.0239 -0.1555 0.8828 0.044 Uiso 1 1 calc R
C2 C 0.9546(5) 0.1439(4) 0.9834(2) 0.0383(9) Uani 1 1 d .
H2B H 0.8783 0.2143 0.9783 0.046 Uiso 1 1 calc R
H2C H 1.0442 0.1937 0.9755 0.046 Uiso 1 1 calc R
C3 C 0.7814(5) -0.0214(6) 0.9094(4) 0.0692(15) Uani 1 1 d .
H3B H 0.7634 -0.0670 0.9646 0.104 Uiso 1 1 calc R
H3C H 0.7692 -0.0900 0.8624 0.104 Uiso 1 1 calc R
H3D H 0.7155 0.0565 0.8996 0.104 Uiso 1 1 calc R
C4 C 0.9528(4) 0.1053(4) 0.8243(2) 0.0382(9) Uani 1 1 d .
H4A H 1.0481 0.1429 0.8225 0.057 Uiso 1 1 calc R
H4B H 0.8851 0.1821 0.8160 0.057 Uiso 1 1 calc R
H4C H 0.9377 0.0355 0.7782 0.057 Uiso 1 1 calc R
N1 N 0.9331(3) 0.0358(3) 0.91190(18) 0.0303(6) Uani 1 1 d .

loop_
_atom_site_aniso_label
_atom_site_aniso_U_11
_atom_site_aniso_U_22
_atom_site_aniso_U_33
_atom_site_aniso_U_23
_atom_site_aniso_U_13
_atom_site_aniso_U_12
Be1 0.0101(16) 0.0230(19) 0.0165(17) 0.0031(14) -0.0005(13) 0.0023(14)
Be2 0.0102(16) 0.0143(17) 0.0171(17) -0.0006(13) -0.0009(13) -0.0004(13)
P1 0.0109(4) 0.0218(4) 0.0172(4) 0.0006(3) 0.0020(3) 0.0023(3)
P2 0.0131(3) 0.0151(4) 0.0118(3) 0.0009(3) -0.0008(3) 0.0004(3)
P3 0.0111(3) 0.0132(4) 0.0130(3) -0.0024(3) 0.0002(2) 0.0001(3)
O1 0.0116(10) 0.0267(11) 0.0253(11) 0.0050(9) 0.0044(8) 0.0027(8)
O2 0.0407(14) 0.0299(13) 0.0213(11) 0.0053(9) 0.0068(10) 0.0131(11)
O3 0.0228(12) 0.0386(14) 0.0377(14) -0.0155(11) 0.0099(10) -0.0025(10)
O4 0.0090(10) 0.0301(12) 0.0353(13) 0.0000(10) 0.0033(9) 0.0022(9)
O5 0.0143(10) 0.0284(11) 0.0175(10) 0.0041(8) -0.0008(8) 0.0043(8)
O6 0.0279(12) 0.0271(12) 0.0128(10) 0.0013(8) -0.0010(8) 0.0067(9)
O7 0.0175(10) 0.0259(12) 0.0258(11) 0.0009(9) 0.0057(8) -0.0032(9)
O8 0.0398(13) 0.0163(11) 0.0223(11) -0.0024(9) -0.0080(9) 0.0000(10)
O9 0.0274(12) 0.0204(11) 0.0303(12) -0.0109(9) -0.0045(9) 0.0020(9)
O10 0.0195(10) 0.0185(11) 0.0255(11) -0.0033(9) -0.0030(8) 0.0064(8)
O11 0.0346(13) 0.0406(14) 0.0165(11) 0.0056(10) 0.0033(9) -0.0075(11)
O12 0.0132(10) 0.0297(12) 0.0169(10) -0.0071(9) 0.0004(8) -0.0039(9)
C1 0.052(2) 0.034(2) 0.0244(17) -0.0101(15) -0.0009(15) 0.0121(17)
C2 0.058(2) 0.0244(18) 0.0322(19) -0.0043(15) -0.0053(17) 0.0070(17)
C3 0.065(3) 0.083(4) 0.059(3) 0.019(3) -0.002(2) -0.018(3)
C4 0.040(2) 0.048(2) 0.0263(18) 0.0073(16) -0.0030(15) -0.0049(18)
N1 0.0374(16) 0.0296(15) 0.0238(14) -0.0012(12) -0.0007(12) -0.0007(13)

loop_
_atom_type_symbol
_atom_type_description
_atom_type_scat_dispersion_real
_atom_type_scat_dispersion_imag
_atom_type_scat_source
C C 0.0033 0.0016 'International Tables Vol C Tables 4.2.6.8 and 6.1.1.4'
H H 0.0000 0.0000 'International Tables Vol C Tables 4.2.6.8 and 6.1.1.4'
Be Be 0.0005 0.0002 'International Tables Vol C Tables 4.2.6.8 and 6.1.1.4'
N N 0.0061 0.0033 'International Tables Vol C Tables 4.2.6.8 and 6.1.1.4'
O O 0.0106 0.0060 'International Tables Vol C Tables 4.2.6.8 and 6.1.1.4'
P P 0.1023 0.0942 'International Tables Vol C Tables 4.2.6.8 and 6.1.1.4'

loop_
_geom_angle_atom_site_label_1
_geom_angle_atom_site_label_2
_geom_angle_atom_site_label_3
_geom_angle
_geom_angle_site_symmetry_1
_geom_angle_site_symmetry_3
O7 Be1 O1 110.2(2) 1_655 .
O7 Be1 O6 112.1(2) 1_655 3_656
O1 Be1 O6 112.1(2) . 3_656
O7 Be1 O12 111.2(2) 1_655 2_646
O1 Be1 O12 105.0(2) . 2_646
O6 Be1 O12 105.9(2) 3_656 2_646
O9 Be2 O4 111.6(2) . .
O9 Be2 O10 105.7(2) . 2_546
O4 Be2 O10 107.4(2) . 2_546
O9 Be2 O5 112.3(2) . .
O4 Be2 O5 106.8(2) . .
O10 Be2 O5 113.0(2) 2_546 .
O4 P1 O1 111.29(12) . .
O4 P1 O3 111.52(13) . .
O1 P1 O3 110.30(13) . .
O4 P1 O2 111.32(13) . .
O1 P1 O2 110.24(12) . .
O3 P1 O2 101.80(14) . .
O7 P2 O6 113.06(12) . .
O7 P2 O5 111.63(12) . .
O6 P2 O5 110.69(11) . .
O7 P2 O8 108.98(12) . .
O6 P2 O8 102.86(12) . .
O5 P2 O8 109.21(12) . .
O9 P3 O10 109.01(12) . .
O9 P3 O12 111.40(12) . .
O10 P3 O12 113.25(12) . .
O9 P3 O11 107.95(13) . .
O10 P3 O11 107.74(12) . .
O12 P3 O11 107.29(12) . .
P1 O1 Be1 134.7(2) . .
P1 O2 H2A 109.5 . .
P1 O3 H3A 109.5 . .
P1 O4 Be2 144.1(2) . .
P2 O5 Be2 129.87(18) . .
P2 O6 Be1 140.63(19) . 3_656
P2 O7 Be1 138.5(2) . 1_455
P2 O8 H8A 109.5 . .
P3 O9 Be2 162.0(2) . .
P3 O10 Be2 139.98(19) . 2_556
P3 O11 H11A 109.5 . .
P3 O12 Be1 127.19(18) . 2_656
N1 C1 C2 113.4(3) . 3_757
N1 C1 H1A 108.9 . .
C2 C1 H1A 108.9 3_757 .
N1 C1 H1B 108.9 . .
C2 C1 H1B 108.9 3_757 .
H1A C1 H1B 107.7 . .
N1 C2 C1 113.4(3) . 3_757
N1 C2 H2B 108.9 . .
C1 C2 H2B 108.9 3_757 .
N1 C2 H2C 108.9 . .
C1 C2 H2C 108.9 3_757 .
H2B C2 H2C 107.7 . .
N1 C3 H3B 109.5 . .
N1 C3 H3C 109.5 . .
H3B C3 H3C 109.5 . .
N1 C3 H3D 109.5 . .
H3B C3 H3D 109.5 . .
H3C C3 H3D 109.5 . .
N1 C4 H4A 109.5 . .
N1 C4 H4B 109.5 . .
H4A C4 H4B 109.5 . .
N1 C4 H4C 109.5 . .
H4A C4 H4C 109.5 . .
H4B C4 H4C 109.5 . .
C2 N1 C4 109.7(3) . .
C2 N1 C1 108.4(3) . .
C4 N1 C1 109.0(3) . .
C2 N1 C3 110.7(3) . .
C4 N1 C3 106.3(3) . .
C1 N1 C3 112.8(3) . .

loop_
_geom_bond_atom_site_label_1
_geom_bond_atom_site_label_2
_geom_bond_distance
_geom_bond_site_symmetry_2
Be1 O7 1.604(4) 1_655
Be1 O1 1.615(4) .
Be1 O6 1.620(4) 3_656
Be1 O12 1.658(4) 2_646
Be2 O9 1.589(4) .
Be2 O4 1.612(4) .
Be2 O10 1.625(4) 2_546
Be2 O5 1.646(4) .
P1 O4 1.491(2) .
P1 O1 1.499(2) .
P1 O3 1.557(2) .
P1 O2 1.561(2) .
P2 O7 1.505(2) .
P2 O6 1.519(2) .
P2 O5 1.534(2) .
P2 O8 1.570(2) .
P3 O9 1.491(2) .
P3 O10 1.510(2) .
P3 O12 1.525(2) .
P3 O11 1.576(2) .
O2 H2A 0.8200 .
O3 H3A 0.8200 .
O6 Be1 1.620(4) 3_656
O7 Be1 1.604(4) 1_455
O8 H8A 0.8200 .
O10 Be2 1.625(4) 2_556
O11 H11A 0.8200 .
O12 Be1 1.658(4) 2_656
C1 N1 1.497(4) .
C1 C2 1.501(5) 3_757
C1 H1A 0.9700 .
C1 H1B 0.9700 .
C2 N1 1.487(4) .
C2 C1 1.501(5) 3_757
C2 H2B 0.9700 .
C2 H2C 0.9700 .
C3 N1 1.515(5) .
C3 H3B 0.9600 .
C3 H3C 0.9600 .
C3 H3D 0.9600 .
C4 N1 1.497(4) .
C4 H4A 0.9600 .
C4 H4B 0.9600 .
C4 H4C 0.9600 .

loop_
_geom_hbond_atom_site_label_D
_geom_hbond_atom_site_label_H
_geom_hbond_atom_site_label_A
_geom_hbond_distance_DH
_geom_hbond_distance_HA
_geom_hbond_distance_DA
_geom_hbond_angle_DHA
_geom_hbond_site_symmetry_A
O2 H2A O5 0.82 1.92 2.723(3) 167.5 3_656
O3 H3A O12 0.82 1.95 2.695(3) 150.7 .
O8 H8A O10 0.82 1.99 2.775(3) 159.1 .
O11 H11A O6 0.82 2.05 2.827(3) 157.6 4_666
